data_4330059
loop_
_publ_author_name
'Helmut Degenbeck'
'Anne-Sophie Felten'
'Eduardo C. Escudero-Ad\'an'
'Jordi Benet-Buchholz'
'Lorenzo Di Bari'
'Gennaro Pescitelli'
'Anton Vidal-Ferran'

_publ_section_title
;
 New Chiral Zinc Complexes: Synthesis, Structure, and Induction of Axial
 Chirality
;
_journal_name_full 'Inorganic Chemistry'
_journal_page_first 8643
_journal_page_last 8645
_journal_paper_doi 10.1021/ic300915p
_journal_volume 51
_journal_year 2012
_chemical_absolute_configuration ad
_chemical_formula_sum 'C92 H116 N4 O14 Zn2'
_chemical_formula_weight 1632.63
_chemical_name_systematic
; 
 ? 
;
_space_group_IT_number 1
_symmetry_cell_setting triclinic
_symmetry_space_group_name_Hall 'P 1'
_symmetry_space_group_name_H-M 'P 1'
_atom_sites_solution_hydrogens geom
_atom_sites_solution_primary direct
_atom_sites_solution_secondary difmap
_audit_creation_method SHELXL-97
_cell_angle_alpha 106.696(2)
_cell_angle_beta 97.038(2)
_cell_angle_gamma 100.631(2)
_cell_formula_units_Z 1
_cell_length_a 11.8749(4)
_cell_length_b 12.7931(5)
_cell_length_c 14.4674(6)
_cell_measurement_reflns_used 9958
_cell_measurement_temperature 100(2)
_cell_measurement_theta_max 32.74
_cell_measurement_theta_min 2.16
_cell_volume 2032.77(14)
_computing_cell_refinement 'Bruker APEX2 v2009.1-0'
_computing_data_collection 'Bruker APEX2 v2009.1-0'
_computing_data_reduction 'Bruker SAINT V7.60A'
_computing_molecular_graphics 'Bruker SHELXTL'
_computing_publication_material 'Bruker SHELXTL'
_computing_structure_refinement 'SHELXS-97 (Sheldrick, 2008)'
_computing_structure_solution 'SHELXS-97 (Sheldrick, 2008)'
_diffrn_ambient_temperature 100(2)
_diffrn_detector_area_resol_mean 512
_diffrn_detector_type '4K CCD area detector APEX II'
_diffrn_measured_fraction_theta_full 0.955
_diffrn_measured_fraction_theta_max 0.930
_diffrn_measurement_device_type 'Kappa 4-axis goniometer bruker-nonius'
_diffrn_measurement_method
;
 Fullsphere data collection, phi and omega scans
;
_diffrn_measurement_specimen_support 'magnetic support whith 10 micron nylon fiber cryoloop'
_diffrn_radiation_monochromator 'Multilayer Montel 200 mirrors'
_diffrn_radiation_type MoK\a
_diffrn_radiation_wavelength 0.71073
_diffrn_reflns_av_R_equivalents 0.0504
_diffrn_reflns_av_sigmaI/netI 0.0888
_diffrn_reflns_limit_h_max 18
_diffrn_reflns_limit_h_min -18
_diffrn_reflns_limit_k_max 18
_diffrn_reflns_limit_k_min -19
_diffrn_reflns_limit_l_max 22
_diffrn_reflns_limit_l_min -22
_diffrn_reflns_number 43671
_diffrn_reflns_theta_full 27.50
_diffrn_reflns_theta_max 33.32
_diffrn_reflns_theta_min 1.50
_diffrn_source 'rotating anode x-ray tube'
_diffrn_source_current 70
_diffrn_source_power 50
_diffrn_source_size '3 mm x 0.3 mm fine focus'
_diffrn_source_type 'Bruker-Nonius FR 591'
_exptl_absorpt_coefficient_mu 0.658
_exptl_absorpt_correction_T_max 1.0
_exptl_absorpt_correction_T_min 0.96
_exptl_absorpt_correction_type empirical
_exptl_absorpt_process_details
; 
 SADABS Version 2008/1 Bruker-Nonius
 Blessing, Acta Cryst. (1995) A51 33-38
;
_exptl_crystal_colour colourless
_exptl_crystal_density_diffrn 1.334
_exptl_crystal_description Block
_exptl_crystal_F_000 868
_exptl_crystal_size_max 0.08
_exptl_crystal_size_mid 0.03
_exptl_crystal_size_min 0.02
_refine_diff_density_max 0.694
_refine_diff_density_min -0.361
_refine_diff_density_rms 0.081
_refine_ls_abs_structure_details 'Flack H D (1983), Acta Cryst. A39, 876-881'
_refine_ls_abs_structure_Flack 0.000(6)
_refine_ls_extinction_method none
_refine_ls_goodness_of_fit_ref 0.986
_refine_ls_hydrogen_treatment noref
_refine_ls_matrix_type full
_refine_ls_number_parameters 1041
_refine_ls_number_reflns 24610
_refine_ls_number_restraints 3
_refine_ls_restrained_S_all 0.986
_refine_ls_R_factor_all 0.0686
_refine_ls_R_factor_gt 0.0461
_refine_ls_shift/su_max 0.000
_refine_ls_shift/su_mean 0.000
_refine_ls_structure_factor_coef Fsqd
_refine_ls_weighting_details 'calc w=1/[\s^2^(Fo^2^)+(0.0438P)^2^+0.0000P] where P=(Fo^2^+2Fc^2^)/3'
_refine_ls_weighting_scheme calc
_refine_ls_wR_factor_gt 0.1011
_refine_ls_wR_factor_ref 0.1111
_reflns_number_gt 19129
_reflns_number_total 24610
_reflns_threshold_expression >2sigma(I)
_cod_data_source_file ic300915p_si_002_5.cif
_cod_data_source_block 5c_asfm1_0m
_cod_original_cell_volume 2032.77(13)
_cod_database_code 4330059

loop_
_symmetry_equiv_pos_as_xyz
'x, y, z'

loop_
_atom_site_label
_atom_site_type_symbol
_atom_site_fract_x
_atom_site_fract_y
_atom_site_fract_z
_atom_site_U_iso_or_equiv
_atom_site_adp_type
_atom_site_occupancy
_atom_site_symmetry_multiplicity
_atom_site_calc_flag
_atom_site_refinement_flags
_atom_site_disorder_assembly
_atom_site_disorder_group
C1 C 0.4798(3) 0.0674(3) 0.2489(2) 0.0118(6) Uani 1 1 d . . .
N1 N 0.7534(2) -0.1677(3) 0.06366(17) 0.0132(5) Uani 1 1 d . . .
H1A H 0.8212 -0.1270 0.0530 0.016 Uiso 1 1 calc R . .
O1 O 0.56327(18) 0.0781(2) 0.19639(15) 0.0135(5) Uani 1 1 d . . .
Zn1 Zn 0.656576(19) -0.04719(2) 0.136897(15) 0.01146(7) Uani 1 1 d . . .
C2 C 0.3670(2) 0.0761(3) 0.2123(2) 0.0126(6) Uani 1 1 d . . .
H2A H 0.3533 0.0914 0.1520 0.015 Uiso 1 1 calc R . .
N2 N 0.5262(2) -0.1345(3) 0.01410(17) 0.0157(5) Uani 1 1 d . . .
H2B H 0.4882 -0.0830 -0.0021 0.019 Uiso 1 1 calc R . .
O2 O 0.0955(2) 0.0158(2) 0.36849(17) 0.0242(6) Uani 1 1 d . . .
Zn2 Zn 0.662856(18) 0.21683(2) 0.190055(16) 0.01130(7) Uani 1 1 d . . .
C3 C 0.2760(3) 0.0628(3) 0.2626(2) 0.0142(6) Uani 1 1 d . . .
H3A H 0.2009 0.0687 0.2365 0.017 Uiso 1 1 calc R . .
N3 N 0.5605(2) 0.3279(2) 0.26480(16) 0.0123(5) Uani 1 1 d . . .
H3B H 0.4845 0.2868 0.2560 0.015 Uiso 1 1 calc R . .
O3 O 0.2278(2) -0.0086(2) 0.48135(17) 0.0217(6) Uani 1 1 d . . .
C4 C 0.2947(3) 0.0410(3) 0.3511(2) 0.0151(7) Uani 1 1 d . . .
N4 N 0.7951(2) 0.3156(3) 0.30816(17) 0.0143(5) Uani 1 1 d . . .
H4A H 0.8212 0.2680 0.3395 0.017 Uiso 1 1 calc R . .
O4 O 0.65568(19) -0.0882(2) 0.25465(14) 0.0146(5) Uani 1 1 d . . .
C5 C 0.4078(3) 0.0371(3) 0.3904(2) 0.0131(6) Uani 1 1 d . . .
H5A H 0.4210 0.0243 0.4520 0.016 Uiso 1 1 calc R . .
O5 O 0.9107(2) 0.2144(3) 0.6861(2) 0.0450(9) Uani 1 1 d . . .
C6 C 0.5012(3) 0.0517(3) 0.3414(2) 0.0128(6) Uani 1 1 d . . .
O6 O 0.7389(2) 0.2618(3) 0.67816(16) 0.0344(7) Uani 1 1 d . . .
C7 C 0.6205(3) 0.0553(3) 0.3905(2) 0.0126(6) Uani 1 1 d . . .
O7 O 0.75398(18) 0.0907(2) 0.12716(14) 0.0127(5) Uani 1 1 d . . .
C8 C 0.6609(3) 0.1235(3) 0.4870(2) 0.0145(6) Uani 1 1 d . . .
H8A H 0.6107 0.1647 0.5200 0.017 Uiso 1 1 calc R . .
O8 O 1.2155(2) 0.1402(2) -0.05642(17) 0.0248(6) Uani 1 1 d . . .
C9 C 0.7717(3) 0.1341(3) 0.5371(2) 0.0181(7) Uani 1 1 d . . .
O9 O 1.0837(2) 0.1722(2) -0.16419(16) 0.0211(5) Uani 1 1 d . . .
C10 C 0.8462(3) 0.0758(3) 0.4880(2) 0.0228(8) Uani 1 1 d . . .
H10A H 0.9238 0.0850 0.5202 0.027 Uiso 1 1 calc R . .
O10 O 0.66382(19) 0.2603(2) 0.07418(14) 0.0152(5) Uani 1 1 d . . .
C11 C 0.8080(3) 0.0044(3) 0.3923(2) 0.0204(7) Uani 1 1 d . . .
H11A H 0.8597 -0.0352 0.3599 0.025 Uiso 1 1 calc R . .
O11 O 0.3881(2) -0.0577(3) -0.3476(2) 0.0410(8) Uani 1 1 d . . .
C12 C 0.6931(2) -0.0104(3) 0.3418(2) 0.0123(6) Uani 1 1 d . . .
O12 O 0.5742(2) -0.0646(2) -0.35724(15) 0.0268(6) Uani 1 1 d . . .
C13 C 0.1955(3) 0.0159(3) 0.4001(2) 0.0155(6) Uani 1 1 d . . .
C14 C 0.1361(3) -0.0379(4) 0.5318(2) 0.0246(8) Uani 1 1 d . . .
H14A H 0.1664 -0.0658 0.5839 0.037 Uiso 1 1 calc R . .
H14B H 0.0726 -0.0964 0.4852 0.037 Uiso 1 1 calc R . .
H14C H 0.1066 0.0285 0.5607 0.037 Uiso 1 1 calc R . .
C15 C 0.8162(3) 0.2055(3) 0.6406(2) 0.0236(8) Uani 1 1 d . . .
C16 C 0.7748(4) 0.3287(4) 0.7815(3) 0.0428(12) Uani 1 1 d . . .
H16A H 0.7434 0.3961 0.7934 0.064 Uiso 1 1 calc R . .
H16B H 0.8601 0.3507 0.7984 0.064 Uiso 1 1 calc R . .
H16C H 0.7449 0.2845 0.8221 0.064 Uiso 1 1 calc R . .
C17 C 0.6813(2) -0.2367(3) -0.03429(15) 0.0153(5) Uani 1 1 d . . .
H17A H 0.6393 -0.3092 -0.0286 0.018 Uiso 1 1 calc R . .
C18 C 0.7567(3) -0.2629(4) -0.1127(2) 0.0246(9) Uani 1 1 d . . .
H18A H 0.8123 -0.3052 -0.0934 0.029 Uiso 1 1 calc R . .
H18B H 0.8025 -0.1917 -0.1163 0.029 Uiso 1 1 calc R . .
C19 C 0.6835(3) -0.3315(3) -0.21409(18) 0.0262(7) Uani 1 1 d . . .
H19A H 0.7351 -0.3424 -0.2632 0.031 Uiso 1 1 calc R . .
H19B H 0.6445 -0.4063 -0.2128 0.031 Uiso 1 1 calc R . .
C20 C 0.5918(2) -0.2719(3) -0.24380(16) 0.0221(6) Uani 1 1 d . . .
H20A H 0.5429 -0.3190 -0.3080 0.026 Uiso 1 1 calc R . .
H20B H 0.6309 -0.2000 -0.2510 0.026 Uiso 1 1 calc R . .
C21 C 0.5145(3) -0.2492(3) -0.1659(2) 0.0195(7) Uani 1 1 d . . .
H21A H 0.4558 -0.2100 -0.1855 0.023 Uiso 1 1 calc R . .
H21B H 0.4727 -0.3212 -0.1607 0.023 Uiso 1 1 calc R . .
C22 C 0.5899(2) -0.1768(2) -0.06621(15) 0.0145(5) Uani 1 1 d . . .
H22A H 0.6348 -0.1088 -0.0774 0.017 Uiso 1 1 calc R . .
C23 C 0.7883(3) -0.2358(3) 0.12563(19) 0.0155(6) Uani 1 1 d . . .
H23A H 0.7164 -0.2734 0.1420 0.019 Uiso 1 1 calc R . .
H23B H 0.8365 -0.1830 0.1881 0.019 Uiso 1 1 calc R . .
C24 C 0.8547(3) -0.3251(3) 0.0864(2) 0.0146(6) Uani 1 1 d . . .
C25 C 0.8006(3) -0.4394(3) 0.0544(2) 0.0146(6) Uani 1 1 d . . .
C26 C 0.8678(3) -0.5192(3) 0.0331(2) 0.0144(6) Uani 1 1 d . . .
H26A H 0.8308 -0.5965 0.0144 0.017 Uiso 1 1 calc R . .
C27 C 0.9873(3) -0.4880(3) 0.0385(2) 0.0176(7) Uani 1 1 d . . .
C28 C 1.0391(3) -0.3746(3) 0.0636(2) 0.0178(6) Uani 1 1 d . . .
H28A H 1.1200 -0.3521 0.0638 0.021 Uiso 1 1 calc R . .
C29 C 0.9749(3) -0.2933(3) 0.0885(2) 0.0168(6) Uani 1 1 d . . .
C30 C 0.6705(3) -0.4852(3) 0.0380(2) 0.0181(6) Uani 1 1 d . . .
H30A H 0.6550 -0.5586 0.0481 0.027 Uiso 1 1 calc R . .
H30B H 0.6354 -0.4931 -0.0293 0.027 Uiso 1 1 calc R . .
H30C H 0.6366 -0.4335 0.0845 0.027 Uiso 1 1 calc R . .
C31 C 1.0574(3) -0.5769(3) 0.0170(3) 0.0250(8) Uani 1 1 d . . .
H31A H 1.0353 -0.6303 0.0521 0.037 Uiso 1 1 calc R . .
H31B H 1.1407 -0.5413 0.0388 0.037 Uiso 1 1 calc R . .
H31C H 1.0415 -0.6165 -0.0537 0.037 Uiso 1 1 calc R . .
C32 C 1.0391(3) -0.1711(3) 0.1193(3) 0.0243(7) Uani 1 1 d . . .
H32A H 1.1229 -0.1661 0.1223 0.036 Uiso 1 1 calc R . .
H32B H 1.0252 -0.1315 0.1842 0.036 Uiso 1 1 calc R . .
H32C H 1.0108 -0.1367 0.0714 0.036 Uiso 1 1 calc R . .
C33 C 0.4395(3) -0.2152(3) 0.0418(2) 0.0192(6) Uani 1 1 d . . .
H33A H 0.4136 -0.1722 0.1006 0.023 Uiso 1 1 calc R . .
H33B H 0.4808 -0.2681 0.0615 0.023 Uiso 1 1 calc R . .
C34 C 0.3306(3) -0.2844(3) -0.0342(2) 0.0172(6) Uani 1 1 d . . .
C35 C 0.3051(3) -0.4013(3) -0.0615(2) 0.0184(6) Uani 1 1 d . . .
C36 C 0.2088(3) -0.4636(3) -0.1348(2) 0.0219(7) Uani 1 1 d . . .
H36A H 0.1912 -0.5432 -0.1529 0.026 Uiso 1 1 calc R . .
C37 C 0.1385(3) -0.4125(4) -0.1817(3) 0.0280(9) Uani 1 1 d . . .
C38 C 0.1604(3) -0.2969(4) -0.1500(3) 0.0270(8) Uani 1 1 d . . .
H38A H 0.1091 -0.2611 -0.1786 0.032 Uiso 1 1 calc R . .
C39 C 0.2554(3) -0.2313(3) -0.0773(2) 0.0230(8) Uani 1 1 d . . .
C40 C 0.3767(3) -0.4649(3) -0.0137(2) 0.0246(7) Uani 1 1 d . . .
H40A H 0.3374 -0.5446 -0.0364 0.037 Uiso 1 1 calc R . .
H40B H 0.3850 -0.4352 0.0578 0.037 Uiso 1 1 calc R . .
H40C H 0.4541 -0.4560 -0.0316 0.037 Uiso 1 1 calc R . .
C41 C 0.0358(4) -0.4831(5) -0.2637(4) 0.0489(14) Uani 1 1 d . . .
H41A H -0.0346 -0.4560 -0.2509 0.073 Uiso 1 1 calc R . .
H41B H 0.0234 -0.5617 -0.2659 0.073 Uiso 1 1 calc R . .
H41C H 0.0527 -0.4768 -0.3267 0.073 Uiso 1 1 calc R . .
C42 C 0.2718(3) -0.1060(4) -0.0483(3) 0.0309(9) Uani 1 1 d . . .
H42A H 0.1958 -0.0874 -0.0587 0.046 Uiso 1 1 calc R . .
H42B H 0.3218 -0.0766 -0.0885 0.046 Uiso 1 1 calc R . .
H42C H 0.3085 -0.0723 0.0212 0.046 Uiso 1 1 calc R . .
C43 C 0.8367(3) 0.1010(3) 0.0732(2) 0.0122(6) Uani 1 1 d . . .
C44 C 0.9479(3) 0.0884(3) 0.1071(2) 0.0143(6) Uani 1 1 d . . .
H44A H 0.9620 0.0709 0.1664 0.017 Uiso 1 1 calc R . .
C45 C 1.0374(3) 0.1011(3) 0.0549(2) 0.0155(7) Uani 1 1 d . . .
H45A H 1.1125 0.0932 0.0788 0.019 Uiso 1 1 calc R . .
C46 C 1.0170(3) 0.1254(3) -0.0325(2) 0.0122(6) Uani 1 1 d . . .
C47 C 0.9062(3) 0.1338(3) -0.0690(2) 0.0147(6) Uani 1 1 d . . .
H47A H 0.8925 0.1473 -0.1301 0.018 Uiso 1 1 calc R . .
C48 C 0.8147(2) 0.1227(3) -0.01794(19) 0.0109(6) Uani 1 1 d . . .
C49 C 0.6956(3) 0.1216(3) -0.0639(2) 0.0133(6) Uani 1 1 d . . .
C50 C 0.6522(3) 0.0546(3) -0.1621(2) 0.0150(6) Uani 1 1 d . . .
H50A H 0.7024 0.0173 -0.1989 0.018 Uiso 1 1 calc R . .
C51 C 0.5370(3) 0.0414(3) -0.2070(2) 0.0180(7) Uani 1 1 d . . .
C52 C 0.4633(3) 0.0948(4) -0.1523(2) 0.0230(8) Uani 1 1 d . . .
H52A H 0.3833 0.0816 -0.1802 0.028 Uiso 1 1 calc R . .
C53 C 0.5056(3) 0.1666(3) -0.0581(2) 0.0201(7) Uani 1 1 d . . .
H53A H 0.4548 0.2049 -0.0230 0.024 Uiso 1 1 calc R . .
C54 C 0.6229(3) 0.1846(3) -0.0123(2) 0.0142(6) Uani 1 1 d . . .
C55 C 1.1171(3) 0.1455(3) -0.0831(2) 0.0170(7) Uani 1 1 d . . .
C56 C 1.1727(3) 0.1959(4) -0.2194(3) 0.0279(9) Uani 1 1 d . . .
H56A H 1.1394 0.2175 -0.2746 0.042 Uiso 1 1 calc R . .
H56B H 1.2028 0.1289 -0.2444 0.042 Uiso 1 1 calc R . .
H56C H 1.2364 0.2575 -0.1767 0.042 Uiso 1 1 calc R . .
C57 C 0.4900(3) -0.0311(4) -0.3096(2) 0.0230(7) Uani 1 1 d . . .
C58 C 0.5387(4) -0.1365(4) -0.4579(2) 0.0310(9) Uani 1 1 d . . .
H58A H 0.6016 -0.1234 -0.4941 0.046 Uiso 1 1 calc R . .
H58B H 0.4686 -0.1198 -0.4883 0.046 Uiso 1 1 calc R . .
H58C H 0.5217 -0.2151 -0.4598 0.046 Uiso 1 1 calc R . .
C59 C 0.6162(2) 0.3564(2) 0.36862(15) 0.0135(5) Uani 1 1 d . . .
H59A H 0.6032 0.2848 0.3850 0.016 Uiso 1 1 calc R . .
C60 C 0.5661(3) 0.4382(3) 0.4426(2) 0.0147(6) Uani 1 1 d . . .
H60A H 0.5803 0.5118 0.4312 0.018 Uiso 1 1 calc R . .
H60B H 0.4808 0.4095 0.4333 0.018 Uiso 1 1 calc R . .
C61 C 0.6225(2) 0.4524(3) 0.54714(17) 0.0206(6) Uani 1 1 d . . .
H61A H 0.6043 0.3797 0.5599 0.025 Uiso 1 1 calc R . .
H61B H 0.5907 0.5069 0.5942 0.025 Uiso 1 1 calc R . .
C62 C 0.7548(2) 0.4942(3) 0.56199(17) 0.0223(6) Uani 1 1 d . . .
H62A H 0.7907 0.5005 0.6294 0.027 Uiso 1 1 calc R . .
H62B H 0.7729 0.5698 0.5546 0.027 Uiso 1 1 calc R . .
C63 C 0.8071(3) 0.4147(3) 0.4878(2) 0.0180(7) Uani 1 1 d . . .
H63A H 0.7957 0.3411 0.4993 0.022 Uiso 1 1 calc R . .
H63B H 0.8920 0.4457 0.4972 0.022 Uiso 1 1 calc R . .
C64 C 0.7495(2) 0.3985(2) 0.38159(15) 0.0140(5) Uani 1 1 d . . .
H64A H 0.7662 0.4722 0.3691 0.017 Uiso 1 1 calc R . .
C65 C 0.5583(2) 0.4193(3) 0.22064(19) 0.0155(6) Uani 1 1 d . . .
H65A H 0.5350 0.3833 0.1487 0.019 Uiso 1 1 calc R . .
H65B H 0.6396 0.4634 0.2332 0.019 Uiso 1 1 calc R . .
C66 C 0.4821(3) 0.5032(3) 0.2510(2) 0.0126(6) Uani 1 1 d . . .
C67 C 0.5327(3) 0.6197(3) 0.2861(2) 0.0133(6) Uani 1 1 d . . .
C68 C 0.4614(3) 0.6956(3) 0.2975(2) 0.0167(7) Uani 1 1 d . . .
H68A H 0.4965 0.7735 0.3182 0.020 Uiso 1 1 calc R . .
C69 C 0.3394(3) 0.6610(3) 0.2796(2) 0.0177(7) Uani 1 1 d . . .
C70 C 0.2919(3) 0.5454(3) 0.2484(2) 0.0197(7) Uani 1 1 d . . .
H70A H 0.2096 0.5197 0.2382 0.024 Uiso 1 1 calc R . .
C71 C 0.3595(3) 0.4665(3) 0.2317(2) 0.0171(6) Uani 1 1 d . . .
C72 C 0.6635(2) 0.6673(3) 0.31422(19) 0.0172(6) Uani 1 1 d . . .
H72A H 0.6802 0.7483 0.3251 0.026 Uiso 1 1 calc R . .
H72B H 0.7012 0.6312 0.2612 0.026 Uiso 1 1 calc R . .
H72C H 0.6936 0.6532 0.3746 0.026 Uiso 1 1 calc R . .
C73 C 0.2657(3) 0.7447(4) 0.2914(3) 0.0239(7) Uani 1 1 d . . .
H73A H 0.1836 0.7056 0.2667 0.036 Uiso 1 1 calc R . .
H73B H 0.2888 0.7955 0.2541 0.036 Uiso 1 1 calc R . .
H73C H 0.2763 0.7879 0.3610 0.036 Uiso 1 1 calc R . .
C74 C 0.2993(3) 0.3430(3) 0.1931(3) 0.0255(8) Uani 1 1 d . . .
H74A H 0.2185 0.3341 0.1621 0.038 Uiso 1 1 calc R . .
H74B H 0.3001 0.3119 0.2476 0.038 Uiso 1 1 calc R . .
H74C H 0.3404 0.3032 0.1445 0.038 Uiso 1 1 calc R . .
C75 C 0.8961(2) 0.3678(3) 0.2700(2) 0.0181(6) Uani 1 1 d . . .
H75A H 0.8682 0.4141 0.2319 0.022 Uiso 1 1 calc R . .
H75B H 0.9218 0.3070 0.2241 0.022 Uiso 1 1 calc R . .
C76 C 1.0010(3) 0.4404(3) 0.3477(2) 0.0182(7) Uani 1 1 d . . .
C77 C 1.0250(3) 0.5576(3) 0.3725(2) 0.0176(6) Uani 1 1 d . . .
C78 C 1.1184(3) 0.6222(3) 0.4484(2) 0.0250(8) Uani 1 1 d . . .
H78A H 1.1341 0.7016 0.4658 0.030 Uiso 1 1 calc R . .
C79 C 1.1890(3) 0.5732(4) 0.4989(3) 0.0289(9) Uani 1 1 d . . .
C80 C 1.1662(3) 0.4569(4) 0.4703(3) 0.0288(9) Uani 1 1 d . . .
H80A H 1.2158 0.4222 0.5020 0.035 Uiso 1 1 calc R . .
C81 C 1.0726(3) 0.3892(3) 0.3961(2) 0.0220(7) Uani 1 1 d . . .
C82 C 0.9565(3) 0.6197(3) 0.3210(2) 0.0243(7) Uani 1 1 d . . .
H82A H 0.9945 0.6997 0.3449 0.036 Uiso 1 1 calc R . .
H82B H 0.8771 0.6093 0.3346 0.036 Uiso 1 1 calc R . .
H82C H 0.9534 0.5903 0.2501 0.036 Uiso 1 1 calc R . .
C83 C 1.2898(4) 0.6442(4) 0.5805(4) 0.0471(13) Uani 1 1 d . . .
H83A H 1.2810 0.6251 0.6406 0.071 Uiso 1 1 calc R . .
H83B H 1.2904 0.7237 0.5923 0.071 Uiso 1 1 calc R . .
H83C H 1.3632 0.6297 0.5614 0.071 Uiso 1 1 calc R . .
C84 C 1.0538(4) 0.2648(4) 0.3705(3) 0.0376(11) Uani 1 1 d . . .
H84A H 1.1240 0.2461 0.3982 0.056 Uiso 1 1 calc R . .
H84B H 1.0374 0.2308 0.2989 0.056 Uiso 1 1 calc R . .
H84C H 0.9876 0.2359 0.3976 0.056 Uiso 1 1 calc R . .
C1H C 0.3451(7) 0.3994(9) 0.6702(6) 0.0392(16) Uani 0.613(4) 1 d P A 1
H1H1 H 0.3939 0.4550 0.6475 0.047 Uiso 0.613(4) 1 calc PR A 1
H1H2 H 0.2666 0.4149 0.6709 0.047 Uiso 0.613(4) 1 calc PR A 1
C2H C 0.3387(13) 0.2852(12) 0.6090(8) 0.0422(16) Uani 0.613(4) 1 d P A 1
H2H1 H 0.3630 0.2872 0.5463 0.051 Uiso 0.613(4) 1 calc PR A 1
H2H2 H 0.2568 0.2418 0.5934 0.051 Uiso 0.613(4) 1 calc PR A 1
C3H C 0.4163(14) 0.2251(8) 0.6587(13) 0.0281(19) Uani 0.613(4) 1 d P A 1
H3H1 H 0.4732 0.1969 0.6192 0.034 Uiso 0.613(4) 1 calc PR A 1
H3H2 H 0.3710 0.1644 0.6781 0.034 Uiso 0.613(4) 1 calc PR A 1
C4H C 0.4726(11) 0.3329(14) 0.7472(8) 0.040(2) Uani 0.613(4) 1 d P A 1
H4H1 H 0.4946 0.3119 0.8065 0.049 Uiso 0.613(4) 1 calc PR A 1
H4H2 H 0.5444 0.3735 0.7329 0.049 Uiso 0.613(4) 1 calc PR A 1
O1H O 0.3977(5) 0.4001(5) 0.7642(4) 0.0469(12) Uani 0.613(4) 1 d P A 1
C1H' C 0.3968(9) 0.4144(12) 0.6858(9) 0.0392(16) Uani 0.387(4) 1 d P A 2
H1H3 H 0.4167 0.4750 0.6565 0.047 Uiso 0.387(4) 1 calc PR A 2
H1H4 H 0.3303 0.4277 0.7190 0.047 Uiso 0.387(4) 1 calc PR A 2
C2H' C 0.350(2) 0.282(2) 0.5878(14) 0.0422(16) Uani 0.387(4) 1 d P A 2
H2H3 H 0.2666 0.2457 0.5758 0.051 Uiso 0.387(4) 1 calc PR A 2
H2H4 H 0.3794 0.2810 0.5262 0.051 Uiso 0.387(4) 1 calc PR A 2
C3H' C 0.428(2) 0.2530(16) 0.662(2) 0.0281(19) Uani 0.387(4) 1 d P A 2
H3H3 H 0.4997 0.2461 0.6344 0.034 Uiso 0.387(4) 1 calc PR A 2
H3H4 H 0.3891 0.1761 0.6580 0.034 Uiso 0.387(4) 1 calc PR A 2
C4H' C 0.4712(18) 0.316(2) 0.7721(13) 0.040(2) Uani 0.387(4) 1 d P A 2
H4H3 H 0.4106 0.3061 0.8122 0.049 Uiso 0.387(4) 1 calc PR A 2
H4H4 H 0.5435 0.2985 0.7994 0.049 Uiso 0.387(4) 1 calc PR A 2
O1H' O 0.4905(7) 0.4225(7) 0.7553(4) 0.0469(12) Uani 0.387(4) 1 d P A 2
O1T O 0.9204(3) 0.7682(3) 0.56024(18) 0.0326(7) Uani 1 1 d . . .
C1T C 0.8351(4) 0.8294(4) 0.5854(3) 0.0322(9) Uani 1 1 d . . .
H1T1 H 0.7650 0.7801 0.5936 0.039 Uiso 1 1 calc R . .
H1T2 H 0.8120 0.8614 0.5332 0.039 Uiso 1 1 calc R . .
C4T C 0.9840(4) 0.7669(4) 0.6509(3) 0.0322(9) Uani 1 1 d . . .
H4T1 H 1.0631 0.7557 0.6432 0.039 Uiso 1 1 calc R . .
H4T2 H 0.9427 0.7059 0.6723 0.039 Uiso 1 1 calc R . .
C3T C 0.9913(4) 0.8821(4) 0.7260(3) 0.0319(9) Uani 1 1 d . . .
H3T1 H 1.0670 0.9342 0.7333 0.038 Uiso 1 1 calc R . .
H3T2 H 0.9813 0.8749 0.7910 0.038 Uiso 1 1 calc R . .
C2T C 0.8898(4) 0.9229(4) 0.6816(3) 0.0437(12) Uani 1 1 d . . .
H2T1 H 0.8326 0.9336 0.7258 0.052 Uiso 1 1 calc R . .
H2T2 H 0.9188 0.9945 0.6694 0.052 Uiso 1 1 calc R . .

loop_
_atom_site_aniso_label
_atom_site_aniso_U_11
_atom_site_aniso_U_22
_atom_site_aniso_U_33
_atom_site_aniso_U_23
_atom_site_aniso_U_13
_atom_site_aniso_U_12
C1 0.0132(12) 0.0095(17) 0.0127(11) 0.0024(10) 0.0047(9) 0.0029(11)
N1 0.0152(11) 0.0114(15) 0.0124(10) 0.0023(9) 0.0017(8) 0.0048(10)
O1 0.0134(10) 0.0103(13) 0.0166(9) 0.0028(8) 0.0064(7) 0.0021(9)
Zn1 0.01237(15) 0.0096(2) 0.01140(13) 0.00156(12) 0.00277(10) 0.00257(13)
C2 0.0113(12) 0.0130(17) 0.0134(11) 0.0030(10) 0.0026(9) 0.0042(11)
N2 0.0135(11) 0.0165(15) 0.0152(10) 0.0027(9) 0.0022(8) 0.0027(10)
O2 0.0120(9) 0.0329(16) 0.0314(11) 0.0132(10) 0.0073(8) 0.0076(9)
Zn2 0.01199(14) 0.0096(2) 0.01133(13) 0.00153(12) 0.00289(10) 0.00247(13)
C3 0.0117(12) 0.0127(17) 0.0169(11) 0.0051(10) 0.0004(9) 0.0009(11)
N3 0.0134(11) 0.0107(14) 0.0118(10) 0.0023(9) 0.0025(8) 0.0019(9)
O3 0.0166(10) 0.0301(17) 0.0255(10) 0.0146(10) 0.0120(8) 0.0077(10)
C4 0.0087(11) 0.0171(18) 0.0202(12) 0.0038(11) 0.0067(9) 0.0057(11)
N4 0.0138(11) 0.0140(14) 0.0135(10) 0.0008(9) 0.0025(8) 0.0049(10)
O4 0.0191(11) 0.0123(14) 0.0133(9) 0.0031(8) 0.0057(8) 0.0053(9)
C5 0.0157(13) 0.0130(18) 0.0125(11) 0.0044(10) 0.0065(9) 0.0052(11)
O5 0.0373(15) 0.049(2) 0.0328(13) -0.0072(12) -0.0187(10) 0.0190(14)
C6 0.0108(12) 0.0116(17) 0.0145(11) 0.0010(10) 0.0026(9) 0.0039(11)
O6 0.0366(13) 0.0399(18) 0.0157(9) -0.0075(9) -0.0029(8) 0.0132(12)
C7 0.0111(12) 0.0135(17) 0.0134(11) 0.0034(10) 0.0023(9) 0.0050(11)
O7 0.0147(10) 0.0109(13) 0.0138(9) 0.0033(8) 0.0066(7) 0.0045(9)
C8 0.0138(12) 0.0149(17) 0.0142(11) 0.0038(10) -0.0003(9) 0.0049(11)
O8 0.0159(10) 0.0340(16) 0.0285(10) 0.0119(10) 0.0081(8) 0.0100(10)
C9 0.0185(13) 0.0178(18) 0.0169(12) 0.0048(11) -0.0003(10) 0.0054(12)
O9 0.0185(10) 0.0310(17) 0.0218(9) 0.0146(9) 0.0114(8) 0.0107(10)
C10 0.0162(13) 0.024(2) 0.0232(13) 0.0040(12) -0.0073(10) 0.0042(12)
O10 0.0198(11) 0.0133(14) 0.0128(9) 0.0025(8) 0.0051(8) 0.0060(9)
C11 0.0179(14) 0.022(2) 0.0247(14) 0.0066(13) 0.0070(11) 0.0117(13)
O11 0.0270(12) 0.043(2) 0.0359(13) -0.0052(12) -0.0141(10) 0.0083(12)
C12 0.0113(12) 0.0129(17) 0.0149(11) 0.0071(10) 0.0027(9) 0.0032(11)
O12 0.0312(11) 0.0287(15) 0.0129(8) -0.0006(8) -0.0042(7) 0.0060(10)
C13 0.0164(13) 0.0130(17) 0.0207(12) 0.0072(11) 0.0077(10) 0.0062(11)
C14 0.0218(14) 0.036(2) 0.0258(13) 0.0172(13) 0.0143(11) 0.0116(14)
C15 0.0281(16) 0.0174(19) 0.0180(12) -0.0001(12) -0.0099(11) 0.0057(13)
C16 0.049(2) 0.046(3) 0.0176(14) -0.0085(15) -0.0028(14) 0.009(2)
C17 0.0207(11) 0.0111(14) 0.0114(9) -0.0004(8) 0.0017(7) 0.0040(10)
C18 0.0280(17) 0.036(3) 0.0108(12) 0.0027(13) 0.0047(11) 0.0154(16)
C19 0.0355(15) 0.028(2) 0.0130(10) -0.0004(11) 0.0030(9) 0.0154(14)
C20 0.0283(13) 0.0237(17) 0.0110(9) 0.0010(10) 0.0019(8) 0.0064(12)
C21 0.0199(15) 0.019(2) 0.0154(12) 0.0021(12) -0.0009(11) 0.0036(13)
C22 0.0193(11) 0.0130(14) 0.0103(8) 0.0020(8) 0.0020(7) 0.0050(9)
C23 0.0215(13) 0.0136(15) 0.0148(10) 0.0062(9) 0.0044(9) 0.0086(11)
C24 0.0204(13) 0.0121(16) 0.0113(10) 0.0024(9) 0.0024(9) 0.0066(11)
C25 0.0142(11) 0.0172(17) 0.0126(10) 0.0040(10) 0.0024(8) 0.0051(10)
C26 0.0182(13) 0.0087(16) 0.0164(12) 0.0025(11) 0.0037(10) 0.0050(11)
C27 0.0158(13) 0.0149(19) 0.0230(13) 0.0067(11) 0.0036(10) 0.0050(12)
C28 0.0157(12) 0.0146(17) 0.0233(12) 0.0041(10) 0.0037(9) 0.0069(11)
C29 0.0161(12) 0.0146(17) 0.0187(12) 0.0047(11) 0.0009(9) 0.0037(11)
C30 0.0184(12) 0.0152(16) 0.0196(12) 0.0039(10) 0.0033(9) 0.0039(10)
C31 0.0218(14) 0.0167(19) 0.0380(16) 0.0055(13) 0.0093(12) 0.0108(13)
C32 0.0193(14) 0.0132(17) 0.0362(15) 0.0024(12) 0.0028(11) 0.0042(11)
C33 0.0176(12) 0.0197(17) 0.0162(11) 0.0032(10) 0.0012(9) -0.0002(11)
C34 0.0122(11) 0.0185(17) 0.0174(11) 0.0025(10) 0.0013(8) 0.0008(10)
C35 0.0168(12) 0.0156(17) 0.0215(12) 0.0041(11) 0.0045(9) 0.0033(11)
C36 0.0203(14) 0.0163(19) 0.0234(13) 0.0018(12) 0.0004(10) 0.0000(12)
C37 0.0242(16) 0.021(2) 0.0287(15) 0.0017(14) -0.0087(12) -0.0012(14)
C38 0.0222(16) 0.022(2) 0.0321(16) 0.0092(14) -0.0086(12) 0.0024(15)
C39 0.0196(14) 0.0168(19) 0.0252(13) -0.0007(12) 0.0010(11) 0.0001(12)
C40 0.0184(13) 0.0215(19) 0.0332(15) 0.0093(13) 0.0009(11) 0.0044(12)
C41 0.038(2) 0.032(3) 0.057(3) 0.006(2) -0.027(2) -0.003(2)
C42 0.0275(18) 0.024(2) 0.0352(17) 0.0044(15) -0.0027(14) 0.0058(16)
C43 0.0120(12) 0.0087(17) 0.0149(11) 0.0015(10) 0.0041(9) 0.0027(11)
C44 0.0149(13) 0.0130(18) 0.0130(11) 0.0029(10) 0.0013(9) 0.0015(11)
C45 0.0108(12) 0.0175(18) 0.0182(11) 0.0030(11) 0.0048(9) 0.0062(11)
C46 0.0137(12) 0.0103(17) 0.0125(10) 0.0038(9) 0.0032(9) 0.0015(10)
C47 0.0114(12) 0.0158(19) 0.0141(11) 0.0016(10) 0.0014(9) 0.0021(11)
C48 0.0117(12) 0.0092(16) 0.0111(11) 0.0023(10) 0.0028(9) 0.0021(10)
C49 0.0139(13) 0.0127(17) 0.0140(11) 0.0052(10) 0.0038(9) 0.0025(11)
C50 0.0185(13) 0.0131(17) 0.0137(11) 0.0032(10) 0.0059(10) 0.0042(11)
C51 0.0169(13) 0.0165(18) 0.0175(12) 0.0045(11) -0.0034(10) 0.0021(11)
C52 0.0162(13) 0.028(2) 0.0263(14) 0.0072(13) 0.0030(10) 0.0119(13)
C53 0.0143(13) 0.026(2) 0.0197(13) 0.0063(12) 0.0009(10) 0.0087(13)
C54 0.0167(13) 0.0142(18) 0.0147(12) 0.0051(11) 0.0073(10) 0.0072(12)
C55 0.0143(12) 0.0154(18) 0.0198(12) 0.0026(11) 0.0057(9) 0.0033(11)
C56 0.0243(15) 0.039(2) 0.0282(14) 0.0174(14) 0.0159(12) 0.0084(15)
C57 0.0250(15) 0.022(2) 0.0218(13) 0.0061(12) 0.0012(11) 0.0078(13)
C58 0.043(2) 0.028(2) 0.0150(12) -0.0003(12) -0.0019(12) 0.0080(16)
C59 0.0158(10) 0.0120(14) 0.0120(9) 0.0018(8) 0.0035(7) 0.0040(9)
C60 0.0176(14) 0.0112(17) 0.0153(12) 0.0019(11) 0.0056(10) 0.0055(12)
C61 0.0249(12) 0.0207(17) 0.0136(10) 0.0014(10) 0.0053(8) 0.0044(12)
C62 0.0251(13) 0.0220(17) 0.0143(10) -0.0016(10) 0.0022(8) 0.0051(11)
C63 0.0184(14) 0.022(2) 0.0103(11) 0.0014(11) 0.0000(10) 0.0048(13)
C64 0.0170(10) 0.0116(14) 0.0119(9) 0.0004(8) 0.0035(7) 0.0043(9)
C65 0.0188(12) 0.0127(15) 0.0167(11) 0.0043(10) 0.0072(9) 0.0057(10)
C66 0.0129(11) 0.0127(16) 0.0131(10) 0.0037(9) 0.0025(8) 0.0055(10)
C67 0.0166(12) 0.0096(15) 0.0129(10) 0.0026(9) 0.0018(8) 0.0030(10)
C68 0.0187(14) 0.0125(18) 0.0162(12) 0.0019(11) 0.0014(10) 0.0027(12)
C69 0.0196(14) 0.0148(18) 0.0203(12) 0.0044(11) 0.0056(10) 0.0082(12)
C70 0.0144(12) 0.0170(18) 0.0266(13) 0.0067(11) 0.0036(10) 0.0016(11)
C71 0.0190(13) 0.0107(17) 0.0195(12) 0.0013(10) 0.0028(10) 0.0042(11)
C72 0.0150(11) 0.0162(16) 0.0186(12) 0.0039(10) 0.0017(9) 0.0031(10)
C73 0.0210(14) 0.017(2) 0.0340(15) 0.0065(12) 0.0047(11) 0.0074(13)
C74 0.0163(13) 0.0175(19) 0.0370(16) 0.0041(13) -0.0036(11) 0.0027(11)
C75 0.0136(11) 0.0194(17) 0.0172(11) 0.0014(10) 0.0036(8) 0.0006(10)
C76 0.0146(12) 0.0172(17) 0.0189(11) 0.0008(10) 0.0028(9) 0.0023(11)
C77 0.0154(12) 0.0192(17) 0.0165(11) 0.0037(10) 0.0035(9) 0.0029(11)
C78 0.0236(15) 0.0163(19) 0.0276(14) 0.0006(13) 0.0009(11) -0.0010(13)
C79 0.0202(15) 0.026(2) 0.0330(16) 0.0044(15) -0.0056(12) 0.0006(14)
C80 0.0210(16) 0.020(2) 0.0389(18) 0.0053(15) -0.0066(13) 0.0035(14)
C81 0.0174(14) 0.0180(19) 0.0277(14) 0.0045(13) -0.0017(11) 0.0050(12)
C82 0.0248(14) 0.0211(19) 0.0263(13) 0.0083(12) 0.0026(10) 0.0042(12)
C83 0.044(3) 0.026(3) 0.050(2) 0.0048(19) -0.0276(19) -0.005(2)
C84 0.032(2) 0.014(2) 0.057(2) 0.0046(18) -0.0094(17) 0.0028(16)
C1H 0.033(4) 0.047(5) 0.049(4) 0.026(3) 0.015(4) 0.016(4)
C2H 0.064(4) 0.043(4) 0.038(6) 0.024(4) 0.043(4) 0.018(3)
C3H 0.035(4) 0.007(6) 0.046(2) 0.008(4) 0.026(2) 0.001(4)
C4H 0.038(2) 0.039(6) 0.041(6) 0.018(4) 0.001(4) -0.003(3)
O1H 0.060(3) 0.040(3) 0.037(2) 0.0076(19) 0.013(2) 0.006(2)
C1H' 0.033(4) 0.047(5) 0.049(4) 0.026(3) 0.015(4) 0.016(4)
C2H' 0.064(4) 0.043(4) 0.038(6) 0.024(4) 0.043(4) 0.018(3)
C3H' 0.035(4) 0.007(6) 0.046(2) 0.008(4) 0.026(2) 0.001(4)
C4H' 0.038(2) 0.039(6) 0.041(6) 0.018(4) 0.001(4) -0.003(3)
O1H' 0.060(3) 0.040(3) 0.037(2) 0.0076(19) 0.013(2) 0.006(2)
O1T 0.0439(15) 0.0302(18) 0.0228(11) 0.0047(10) 0.0075(10) 0.0113(13)
C1T 0.0313(18) 0.027(2) 0.0386(19) 0.0131(16) 0.0038(14) 0.0058(15)
C4T 0.038(2) 0.027(2) 0.0305(16) 0.0040(14) 0.0052(13) 0.0133(17)
C3T 0.0414(19) 0.031(3) 0.0243(15) 0.0054(15) 0.0085(13) 0.0152(17)
C2T 0.052(3) 0.031(3) 0.045(2) 0.0024(18) 0.0064(18) 0.020(2)

loop_
_atom_type_symbol
_atom_type_description
_atom_type_scat_dispersion_real
_atom_type_scat_dispersion_imag
_atom_type_scat_source
C C 0.0033 0.0016 'International Tables Vol C Tables 4.2.6.8 and 6.1.1.4'
H H 0.0000 0.0000 'International Tables Vol C Tables 4.2.6.8 and 6.1.1.4'
N N 0.0061 0.0033 'International Tables Vol C Tables 4.2.6.8 and 6.1.1.4'
O O 0.0106 0.0060 'International Tables Vol C Tables 4.2.6.8 and 6.1.1.4'
Zn Zn 0.2839 1.4301 'International Tables Vol C Tables 4.2.6.8 and 6.1.1.4'

loop_
_geom_angle_atom_site_label_1
_geom_angle_atom_site_label_2
_geom_angle_atom_site_label_3
_geom_angle
O1 C1 C6 122.1(3)
O1 C1 C2 119.0(3)
C6 C1 C2 118.9(3)
C23 N1 C17 113.5(3)
C23 N1 Zn1 112.04(17)
C17 N1 Zn1 107.97(16)
C1 O1 Zn2 128.7(2)
C1 O1 Zn1 126.1(2)
Zn2 O1 Zn1 102.70(9)
O4 Zn1 O7 125.21(9)
O4 Zn1 N2 119.54(11)
O7 Zn1 N2 114.22(11)
O4 Zn1 O1 88.46(9)
O7 Zn1 O1 77.35(9)
N2 Zn1 O1 94.58(10)
O4 Zn1 N1 97.44(10)
O7 Zn1 N1 98.48(10)
N2 Zn1 N1 83.20(10)
O1 Zn1 N1 174.05(10)
C3 C2 C1 121.5(3)
C22 N2 C33 119.9(3)
C22 N2 Zn1 104.79(16)
C33 N2 Zn1 108.37(18)
O10 Zn2 O1 124.53(9)
O10 Zn2 N4 114.46(11)
O1 Zn2 N4 120.39(11)
O10 Zn2 O7 88.26(9)
O1 Zn2 O7 77.28(9)
N4 Zn2 O7 97.77(9)
O10 Zn2 N3 99.04(10)
O1 Zn2 N3 95.18(10)
N4 Zn2 N3 82.89(9)
O7 Zn2 N3 171.67(10)
C2 C3 C4 119.9(3)
C59 N3 C65 119.2(2)
C59 N3 Zn2 101.77(17)
C65 N3 Zn2 109.41(17)
C13 O3 C14 115.9(3)
C3 C4 C5 119.1(3)
C3 C4 C13 120.0(3)
C5 C4 C13 120.7(3)
C64 N4 C75 114.1(3)
C64 N4 Zn2 111.09(16)
C75 N4 Zn2 109.30(17)
C12 O4 Zn1 120.1(2)
C6 C5 C4 121.8(3)
C5 C6 C1 118.6(3)
C5 C6 C7 119.1(3)
C1 C6 C7 122.2(3)
C15 O6 C16 114.9(3)
C8 C7 C12 119.2(3)
C8 C7 C6 118.9(3)
C12 C7 C6 122.0(2)
C43 O7 Zn1 128.9(2)
C43 O7 Zn2 126.4(2)
Zn1 O7 Zn2 102.64(9)
C9 C8 C7 122.5(3)
C8 C9 C10 118.7(3)
C8 C9 C15 123.5(3)
C10 C9 C15 117.8(3)
C55 O9 C56 116.7(3)
C11 C10 C9 120.4(3)
C54 O10 Zn2 119.7(2)
C10 C11 C12 121.2(3)
O4 C12 C11 119.3(3)
O4 C12 C7 122.8(3)
C11 C12 C7 117.8(3)
C57 O12 C58 117.4(3)
O2 C13 O3 124.1(3)
O2 C13 C4 123.7(3)
O3 C13 C4 112.2(3)
O5 C15 O6 123.0(3)
O5 C15 C9 124.8(3)
O6 C15 C9 112.2(3)
N1 C17 C18 111.6(2)
N1 C17 C22 110.7(2)
C18 C17 C22 109.7(2)
C17 C18 C19 112.2(3)
C20 C19 C18 110.6(3)
C19 C20 C21 110.3(2)
C22 C21 C20 109.9(2)
N2 C22 C21 116.3(2)
N2 C22 C17 111.6(2)
C21 C22 C17 110.4(2)
N1 C23 C24 119.6(2)
C25 C24 C29 118.7(3)
C25 C24 C23 121.5(3)
C29 C24 C23 119.6(3)
C26 C25 C24 119.8(3)
C26 C25 C30 116.0(3)
C24 C25 C30 124.2(3)
C27 C26 C25 121.6(3)
C26 C27 C28 118.3(3)
C26 C27 C31 119.9(3)
C28 C27 C31 121.8(3)
C27 C28 C29 121.3(3)
C28 C29 C24 120.1(3)
C28 C29 C32 118.0(3)
C24 C29 C32 121.8(3)
N2 C33 C34 118.5(3)
C35 C34 C39 119.5(3)
C35 C34 C33 120.0(3)
C39 C34 C33 120.5(3)
C36 C35 C34 119.4(3)
C36 C35 C40 117.8(3)
C34 C35 C40 122.8(3)
C37 C36 C35 121.6(4)
C38 C37 C36 118.4(3)
C38 C37 C41 121.2(4)
C36 C37 C41 120.3(4)
C37 C38 C39 121.9(4)
C38 C39 C34 119.0(4)
C38 C39 C42 117.7(4)
C34 C39 C42 123.2(3)
O7 C43 C44 118.7(3)
O7 C43 C48 122.0(3)
C44 C43 C48 119.4(3)
C45 C44 C43 120.8(3)
C44 C45 C46 119.9(3)
C45 C46 C47 120.0(3)
C45 C46 C55 118.3(3)
C47 C46 C55 121.7(3)
C46 C47 C48 121.6(3)
C47 C48 C43 118.3(3)
C47 C48 C49 119.7(3)
C43 C48 C49 121.7(3)
C50 C49 C54 118.6(3)
C50 C49 C48 118.7(3)
C54 C49 C48 122.7(2)
C51 C50 C49 121.6(3)
C52 C51 C50 119.0(3)
C52 C51 C57 119.1(3)
C50 C51 C57 121.8(3)
C53 C52 C51 120.5(3)
C52 C53 C54 121.5(3)
O10 C54 C53 120.4(3)
O10 C54 C49 121.2(3)
C53 C54 C49 118.3(3)
O8 C55 O9 123.3(3)
O8 C55 C46 125.9(3)
O9 C55 C46 110.8(3)
O11 C57 O12 123.0(3)
O11 C57 C51 124.6(3)
O12 C57 C51 112.4(3)
N3 C59 C60 115.4(2)
N3 C59 C64 110.42(19)
C60 C59 C64 110.8(2)
C61 C60 C59 110.5(2)
C60 C61 C62 110.2(2)
C61 C62 C63 111.3(2)
C62 C63 C64 110.9(3)
N4 C64 C63 111.5(2)
N4 C64 C59 109.1(2)
C63 C64 C59 109.4(2)
N3 C65 C66 121.1(2)
C71 C66 C67 118.9(3)
C71 C66 C65 120.4(3)
C67 C66 C65 120.1(3)
C68 C67 C66 119.8(3)
C68 C67 C72 117.4(3)
C66 C67 C72 122.8(3)
C67 C68 C69 122.2(4)
C70 C69 C68 116.8(3)
C70 C69 C73 122.5(3)
C68 C69 C73 120.8(4)
C71 C70 C69 123.0(3)
C70 C71 C66 119.3(3)
C70 C71 C74 119.0(3)
C66 C71 C74 121.8(3)
N4 C75 C76 115.5(2)
C77 C76 C81 120.0(3)
C77 C76 C75 120.6(3)
C81 C76 C75 119.3(3)
C78 C77 C76 119.1(3)
C78 C77 C82 117.2(3)
C76 C77 C82 123.7(3)
C79 C78 C77 121.8(4)
C80 C79 C78 117.9(3)
C80 C79 C83 120.9(4)
C78 C79 C83 121.1(4)
C79 C80 C81 122.1(4)
C80 C81 C76 118.9(4)
C80 C81 C84 118.6(4)
C76 C81 C84 122.5(3)
O1H C1H C2H 102.4(9)
C1H C2H C3H 112.7(11)
C2H C3H C4H 93.2(10)
O1H C4H C3H 110.4(11)
C4H O1H C1H 105.7(6)
O1H' C1H' C2H' 115.4(13)
C3H' C2H' C1H' 78.4(15)
C2H' C3H' C4H' 129(2)
O1H' C4H' C3H' 91.6(12)
C1H' O1H' C4H' 105.2(11)
C1T O1T C4T 106.5(3)
O1T C1T C2T 106.8(3)
O1T C4T C3T 105.7(4)
C4T C3T C2T 103.7(3)
C1T C2T C3T 104.3(3)

loop_
_geom_bond_atom_site_label_1
_geom_bond_atom_site_label_2
_geom_bond_distance
C1 O1 1.331(3)
C1 C6 1.410(4)
C1 C2 1.414(4)
N1 C23 1.492(4)
N1 C17 1.492(3)
N1 Zn1 2.199(3)
O1 Zn2 1.976(2)
O1 Zn1 2.153(2)
Zn1 O4 1.922(2)
Zn1 O7 1.975(2)
Zn1 N2 2.086(2)
C2 C3 1.386(4)
N2 C22 1.490(3)
N2 C33 1.493(4)
O2 C13 1.219(4)
Zn2 O10 1.912(2)
Zn2 N4 2.086(2)
Zn2 O7 2.155(2)
Zn2 N3 2.178(2)
C3 C4 1.387(5)
N3 C59 1.476(3)
N3 C65 1.488(5)
O3 C13 1.332(4)
O3 C14 1.436(4)
C4 C5 1.408(4)
C4 C13 1.480(4)
N4 C64 1.501(3)
N4 C75 1.506(4)
O4 C12 1.325(3)
C5 C6 1.400(4)
O5 C15 1.197(4)
C6 C7 1.492(4)
O6 C15 1.341(4)
O6 C16 1.457(4)
C7 C8 1.387(4)
C7 C12 1.421(4)
O7 C43 1.338(3)
C8 C9 1.385(4)
O8 C55 1.205(4)
C9 C10 1.392(5)
C9 C15 1.483(4)
O9 C55 1.348(4)
O9 C56 1.440(4)
C10 C11 1.387(5)
O10 C54 1.312(4)
C11 C12 1.419(4)
O11 C57 1.209(4)
O12 C57 1.347(4)
O12 C58 1.443(4)
C17 C18 1.531(4)
C17 C22 1.537(4)
C18 C19 1.531(4)
C19 C20 1.527(4)
C20 C21 1.537(4)
C21 C22 1.532(4)
C23 C24 1.523(4)
C24 C25 1.399(5)
C24 C29 1.405(4)
C25 C26 1.398(4)
C25 C30 1.511(4)
C26 C27 1.386(4)
C27 C28 1.389(5)
C27 C31 1.514(5)
C28 C29 1.392(5)
C29 C32 1.516(5)
C33 C34 1.528(4)
C34 C35 1.397(5)
C34 C39 1.406(5)
C35 C36 1.396(5)
C35 C40 1.515(5)
C36 C37 1.380(6)
C37 C38 1.379(6)
C37 C41 1.528(5)
C38 C39 1.392(5)
C39 C42 1.503(6)
C43 C44 1.406(4)
C43 C48 1.427(4)
C44 C45 1.390(4)
C45 C46 1.390(4)
C46 C47 1.391(4)
C46 C55 1.490(4)
C47 C48 1.395(4)
C48 C49 1.483(4)
C49 C50 1.407(4)
C49 C54 1.421(4)
C50 C51 1.399(4)
C51 C52 1.391(4)
C51 C57 1.480(4)
C52 C53 1.378(5)
C53 C54 1.414(4)
C59 C60 1.528(4)
C59 C64 1.544(3)
C60 C61 1.523(4)
C61 C62 1.530(4)
C62 C63 1.531(4)
C63 C64 1.542(4)
C65 C66 1.532(4)
C66 C71 1.411(4)
C66 C67 1.414(5)
C67 C68 1.390(5)
C67 C72 1.517(4)
C68 C69 1.403(5)
C69 C70 1.398(6)
C69 C73 1.489(5)
C70 C71 1.389(5)
C71 C74 1.516(5)
C75 C76 1.519(4)
C76 C77 1.402(5)
C76 C81 1.403(5)
C77 C78 1.400(5)
C77 C82 1.509(5)
C78 C79 1.392(6)
C79 C80 1.388(6)
C79 C83 1.512(5)
C80 C81 1.398(5)
C81 C84 1.493(6)
C1H O1H 1.421(10)
C1H C2H 1.457(17)
C2H C3H 1.54(3)
C3H C4H 1.56(2)
C4H O1H 1.345(16)
C1H' O1H' 1.372(13)
C1H' C2H' 1.80(3)
C2H' C3H' 1.50(4)
C3H' C4H' 1.54(3)
C4H' O1H' 1.44(2)
O1T C1T 1.411(5)
O1T C4T 1.437(5)
C1T C2T 1.524(6)
C4T C3T 1.539(6)
C3T C2T 1.541(6)

loop_
_geom_torsion_atom_site_label_1
_geom_torsion_atom_site_label_2
_geom_torsion_atom_site_label_3
_geom_torsion_atom_site_label_4
_geom_torsion
C6 C1 O1 Zn2 -95.4(4)
C2 C1 O1 Zn2 82.2(3)
C6 C1 O1 Zn1 63.4(4)
C2 C1 O1 Zn1 -119.0(3)
C1 O1 Zn1 O4 -38.0(2)
Zn2 O1 Zn1 O4 125.19(10)
C1 O1 Zn1 O7 -164.7(2)
Zn2 O1 Zn1 O7 -1.48(11)
C1 O1 Zn1 N2 81.5(2)
Zn2 O1 Zn1 N2 -115.30(11)
C1 O1 Zn1 N1 149.3(9)
Zn2 O1 Zn1 N1 -47.5(10)
C23 N1 Zn1 O4 -1.6(2)
C17 N1 Zn1 O4 124.1(2)
C23 N1 Zn1 O7 125.8(2)
C17 N1 Zn1 O7 -108.5(2)
C23 N1 Zn1 N2 -120.6(2)
C17 N1 Zn1 N2 5.1(2)
C23 N1 Zn1 O1 171.0(8)
C17 N1 Zn1 O1 -63.2(10)
O1 C1 C2 C3 178.3(3)
C6 C1 C2 C3 -3.9(5)
O4 Zn1 N2 C22 -123.81(19)
O7 Zn1 N2 C22 67.2(2)
O1 Zn1 N2 C22 145.4(2)
N1 Zn1 N2 C22 -29.1(2)
O4 Zn1 N2 C33 5.3(2)
O7 Zn1 N2 C33 -163.67(19)
O1 Zn1 N2 C33 -85.5(2)
N1 Zn1 N2 C33 100.1(2)
C1 O1 Zn2 O10 -117.2(2)
Zn1 O1 Zn2 O10 80.23(13)
C1 O1 Zn2 N4 72.3(3)
Zn1 O1 Zn2 N4 -90.27(11)
C1 O1 Zn2 O7 163.9(2)
Zn1 O1 Zn2 O7 1.36(10)
C1 O1 Zn2 N3 -12.5(3)
Zn1 O1 Zn2 N3 -175.05(9)
C1 C2 C3 C4 0.3(5)
O10 Zn2 N3 C59 -144.27(19)
O1 Zn2 N3 C59 89.52(19)
N4 Zn2 N3 C59 -30.52(19)
O7 Zn2 N3 C59 64.6(7)
O10 Zn2 N3 C65 -17.24(19)
O1 Zn2 N3 C65 -143.46(18)
N4 Zn2 N3 C65 96.5(2)
O7 Zn2 N3 C65 -168.4(5)
C2 C3 C4 C5 2.5(5)
C2 C3 C4 C13 -174.0(3)
O10 Zn2 N4 C64 101.6(2)
O1 Zn2 N4 C64 -87.0(2)
O7 Zn2 N4 C64 -166.8(2)
N3 Zn2 N4 C64 4.8(2)
O10 Zn2 N4 C75 -25.3(2)
O1 Zn2 N4 C75 146.1(2)
O7 Zn2 N4 C75 66.3(2)
N3 Zn2 N4 C75 -122.0(2)
O7 Zn1 O4 C12 21.4(2)
N2 Zn1 O4 C12 -146.3(2)
O1 Zn1 O4 C12 -52.0(2)
N1 Zn1 O4 C12 127.3(2)
C3 C4 C5 C6 -1.8(5)
C13 C4 C5 C6 174.8(3)
C4 C5 C6 C1 -1.8(5)
C4 C5 C6 C7 175.4(3)
O1 C1 C6 C5 -177.8(3)
C2 C1 C6 C5 4.6(5)
O1 C1 C6 C7 5.1(5)
C2 C1 C6 C7 -172.5(3)
C5 C6 C7 C8 -48.1(5)
C1 C6 C7 C8 129.0(4)
C5 C6 C7 C12 130.9(3)
C1 C6 C7 C12 -52.0(5)
O4 Zn1 O7 C43 118.1(2)
N2 Zn1 O7 C43 -73.6(3)
O1 Zn1 O7 C43 -162.9(2)
N1 Zn1 O7 C43 12.7(3)
O4 Zn1 O7 Zn2 -77.57(12)
N2 Zn1 O7 Zn2 90.71(10)
O1 Zn1 O7 Zn2 1.36(10)
N1 Zn1 O7 Zn2 177.03(8)
O10 Zn2 O7 C43 37.3(2)
O1 Zn2 O7 C43 163.3(2)
N4 Zn2 O7 C43 -77.1(2)
N3 Zn2 O7 C43 -171.2(5)
O10 Zn2 O7 Zn1 -127.51(10)
O1 Zn2 O7 Zn1 -1.48(11)
N4 Zn2 O7 Zn1 118.03(11)
N3 Zn2 O7 Zn1 24.0(7)
C12 C7 C8 C9 2.7(6)
C6 C7 C8 C9 -178.2(3)
C7 C8 C9 C10 1.4(6)
C7 C8 C9 C15 -179.2(4)
C8 C9 C10 C11 -3.1(6)
C15 C9 C10 C11 177.6(4)
O1 Zn2 O10 C54 -19.7(2)
N4 Zn2 O10 C54 151.3(2)
O7 Zn2 O10 C54 53.5(2)
N3 Zn2 O10 C54 -122.5(2)
C9 C10 C11 C12 0.5(6)
Zn1 O4 C12 C11 -99.1(3)
Zn1 O4 C12 C7 84.8(4)
C10 C11 C12 O4 -172.7(4)
C10 C11 C12 C7 3.6(6)
C8 C7 C12 O4 171.0(3)
C6 C7 C12 O4 -8.0(5)
C8 C7 C12 C11 -5.1(5)
C6 C7 C12 C11 175.9(3)
C14 O3 C13 O2 0.9(5)
C14 O3 C13 C4 -177.9(3)
C3 C4 C13 O2 -2.1(5)
C5 C4 C13 O2 -178.6(3)
C3 C4 C13 O3 176.8(3)
C5 C4 C13 O3 0.3(5)
C16 O6 C15 O5 -4.5(6)
C16 O6 C15 C9 176.7(4)
C8 C9 C15 O5 178.5(4)
C10 C9 C15 O5 -2.1(7)
C8 C9 C15 O6 -2.7(6)
C10 C9 C15 O6 176.7(4)
C23 N1 C17 C18 -92.6(3)
Zn1 N1 C17 C18 142.6(2)
C23 N1 C17 C22 144.9(2)
Zn1 N1 C17 C22 20.1(3)
N1 C17 C18 C19 -178.7(3)
C22 C17 C18 C19 -55.7(4)
C17 C18 C19 C20 55.6(4)
C18 C19 C20 C21 -56.5(4)
C19 C20 C21 C22 58.9(4)
C33 N2 C22 C21 55.8(4)
Zn1 N2 C22 C21 177.7(2)
C33 N2 C22 C17 -72.1(3)
Zn1 N2 C22 C17 49.8(3)
C20 C21 C22 N2 172.0(3)
C20 C21 C22 C17 -59.6(4)
N1 C17 C22 N2 -47.9(3)
C18 C17 C22 N2 -171.5(3)
N1 C17 C22 C21 -178.9(3)
C18 C17 C22 C21 57.5(3)
C17 N1 C23 C24 56.5(4)
Zn1 N1 C23 C24 179.1(2)
N1 C23 C24 C25 -105.7(4)
N1 C23 C24 C29 78.9(4)
C29 C24 C25 C26 5.2(5)
C23 C24 C25 C26 -170.2(3)
C29 C24 C25 C30 -173.1(3)
C23 C24 C25 C30 11.5(5)
C24 C25 C26 C27 -3.0(5)
C30 C25 C26 C27 175.5(3)
C25 C26 C27 C28 -1.6(5)
C25 C26 C27 C31 178.6(3)
C26 C27 C28 C29 3.8(5)
C31 C27 C28 C29 -176.4(3)
C27 C28 C29 C24 -1.5(5)
C27 C28 C29 C32 177.3(3)
C25 C24 C29 C28 -3.0(5)
C23 C24 C29 C28 172.5(3)
C25 C24 C29 C32 178.2(3)
C23 C24 C29 C32 -6.3(5)
C22 N2 C33 C34 -63.8(4)
Zn1 N2 C33 C34 176.1(2)
N2 C33 C34 C35 123.6(3)
N2 C33 C34 C39 -56.4(4)
C39 C34 C35 C36 3.4(4)
C33 C34 C35 C36 -176.6(3)
C39 C34 C35 C40 -175.6(3)
C33 C34 C35 C40 4.4(4)
C34 C35 C36 C37 0.5(5)
C40 C35 C36 C37 179.6(3)
C35 C36 C37 C38 -4.4(6)
C35 C36 C37 C41 178.3(4)
C36 C37 C38 C39 4.5(6)
C41 C37 C38 C39 -178.2(4)
C37 C38 C39 C34 -0.7(6)
C37 C38 C39 C42 179.7(4)
C35 C34 C39 C38 -3.3(5)
C33 C34 C39 C38 176.7(3)
C35 C34 C39 C42 176.3(3)
C33 C34 C39 C42 -3.7(5)
Zn1 O7 C43 C44 -79.0(3)
Zn2 O7 C43 C44 120.1(3)
Zn1 O7 C43 C48 100.0(3)
Zn2 O7 C43 C48 -60.8(4)
O7 C43 C44 C45 -178.4(3)
C48 C43 C44 C45 2.5(5)
C43 C44 C45 C46 -0.7(5)
C44 C45 C46 C47 -1.9(5)
C44 C45 C46 C55 176.2(3)
C45 C46 C47 C48 2.6(5)
C55 C46 C47 C48 -175.4(3)
C46 C47 C48 C43 -0.7(5)
C46 C47 C48 C49 -174.3(3)
O7 C43 C48 C47 179.2(3)
C44 C43 C48 C47 -1.8(5)
O7 C43 C48 C49 -7.4(5)
C44 C43 C48 C49 171.6(3)
C47 C48 C49 C50 46.0(5)
C43 C48 C49 C50 -127.4(3)
C47 C48 C49 C54 -134.7(4)
C43 C48 C49 C54 51.9(5)
C54 C49 C50 C51 -5.4(5)
C48 C49 C50 C51 173.9(3)
C49 C50 C51 C52 -1.0(6)
C49 C50 C51 C57 -178.6(4)
C50 C51 C52 C53 5.1(6)
C57 C51 C52 C53 -177.2(4)
C51 C52 C53 C54 -2.8(7)
Zn2 O10 C54 C53 94.0(4)
Zn2 O10 C54 C49 -88.2(4)
C52 C53 C54 O10 174.3(4)
C52 C53 C54 C49 -3.6(6)
C50 C49 C54 O10 -170.3(3)
C48 C49 C54 O10 10.4(5)
C50 C49 C54 C53 7.6(5)
C48 C49 C54 C53 -171.7(3)
C56 O9 C55 O8 -0.6(5)
C56 O9 C55 C46 178.9(3)
C45 C46 C55 O8 1.9(5)
C47 C46 C55 O8 179.9(4)
C45 C46 C55 O9 -177.6(3)
C47 C46 C55 O9 0.4(5)
C58 O12 C57 O11 -0.7(6)
C58 O12 C57 C51 179.6(4)
C52 C51 C57 O11 -8.2(7)
C50 C51 C57 O11 169.4(4)
C52 C51 C57 O12 171.5(4)
C50 C51 C57 O12 -10.9(6)
C65 N3 C59 C60 57.9(3)
Zn2 N3 C59 C60 178.3(2)
C65 N3 C59 C64 -68.7(3)
Zn2 N3 C59 C64 51.6(3)
N3 C59 C60 C61 174.7(3)
C64 C59 C60 C61 -58.9(3)
C59 C60 C61 C62 58.0(4)
C60 C61 C62 C63 -57.0(4)
C61 C62 C63 C64 56.5(4)
C75 N4 C64 C63 -93.2(3)
Zn2 N4 C64 C63 142.6(2)
C75 N4 C64 C59 145.8(2)
Zn2 N4 C64 C59 21.6(3)
C62 C63 C64 N4 -176.8(3)
C62 C63 C64 C59 -56.0(4)
N3 C59 C64 N4 -51.2(3)
C60 C59 C64 N4 179.6(3)
N3 C59 C64 C63 -173.5(3)
C60 C59 C64 C63 57.4(3)
C59 N3 C65 C66 -70.1(3)
Zn2 N3 C65 C66 173.5(2)
N3 C65 C66 C71 -64.1(4)
N3 C65 C66 C67 124.7(3)
C71 C66 C67 C68 -2.3(5)
C65 C66 C67 C68 169.0(3)
C71 C66 C67 C72 176.6(3)
C65 C66 C67 C72 -12.1(4)
C66 C67 C68 C69 3.0(5)
C72 C67 C68 C69 -176.0(3)
C67 C68 C69 C70 -0.6(5)
C67 C68 C69 C73 -179.2(3)
C68 C69 C70 C71 -2.4(5)
C73 C69 C70 C71 176.1(3)
C69 C70 C71 C66 3.0(5)
C69 C70 C71 C74 -177.0(3)
C67 C66 C71 C70 -0.6(5)
C65 C66 C71 C70 -171.9(3)
C67 C66 C71 C74 179.4(3)
C65 C66 C71 C74 8.1(5)
C64 N4 C75 C76 56.3(4)
Zn2 N4 C75 C76 -178.7(2)
N4 C75 C76 C77 -105.9(4)
N4 C75 C76 C81 72.7(4)
C81 C76 C77 C78 -2.2(4)
C75 C76 C77 C78 176.3(3)
C81 C76 C77 C82 176.9(3)
C75 C76 C77 C82 -4.5(4)
C76 C77 C78 C79 0.8(5)
C82 C77 C78 C79 -178.4(3)
C77 C78 C79 C80 1.7(6)
C77 C78 C79 C83 179.8(4)
C78 C79 C80 C81 -2.9(6)
C83 C79 C80 C81 179.0(4)
C79 C80 C81 C76 1.5(6)
C79 C80 C81 C84 -179.5(4)
C77 C76 C81 C80 1.1(5)
C75 C76 C81 C80 -177.5(3)
C77 C76 C81 C84 -177.9(4)
C75 C76 C81 C84 3.5(5)
O1H C1H C2H C3H -15.3(10)
C1H C2H C3H C4H -6.8(11)
C2H C3H C4H O1H 29.4(10)
C3H C4H O1H C1H -42.6(11)
C2H C1H O1H C4H 34.4(10)
O1H' C1H' C2H' C3H' 14.8(14)
C1H' C2H' C3H' C4H' 18(2)
C2H' C3H' C4H' O1H' -41(2)
C2H' C1H' O1H' C4H' -40.9(14)
C3H' C4H' O1H' C1H' 40.9(16)
C4T O1T C1T C2T 35.6(5)
C1T O1T C4T C3T -35.9(5)
O1T C4T C3T C2T 21.5(5)
O1T C1T C2T C3T -20.7(5)
C4T C3T C2T C1T -0.8(5)
